data_2211063
loop_
_publ_author_name
'Swain, Diptikanta'
'Guru Row, T. N.'

_publ_section_title
;
 (NH~4~)~2~Cd~3~(SO~4~)~4~&#x00B7;5H~2~O
;
_journal_coeditor_code HK2149
_journal_issue 11
_journal_name_full 'Acta Crystallographica Section E'
_journal_page_first i226
_journal_page_last i227
_journal_paper_doi 10.1107/S1600536806041390
_journal_volume 62
_journal_year 2006
_chemical_formula_moiety '(N H4 )2 Cd3 (S O4 )4 , 5H2 O'
_chemical_formula_sum 'Cd3 H18 N2 O21 S4'
_chemical_formula_weight 847.67
_chemical_name_systematic ' ?'
_space_group_IT_number 14
_symmetry_cell_setting monoclinic
_symmetry_space_group_name_Hall '-P 2ybc'
_symmetry_space_group_name_H-M 'P 1 21/c 1'
_atom_sites_solution_hydrogens geom
_atom_sites_solution_primary direct
_atom_sites_solution_secondary difmap
_cell_angle_alpha 90.00
_cell_angle_beta 102.097(7)
_cell_angle_gamma 90.00
_cell_formula_units_Z 4
_cell_length_a 19.678(9)
_cell_length_b 9.872(5)
_cell_length_c 10.073(5)
_cell_measurement_reflns_used 856
_cell_measurement_temperature 294(2)
_cell_measurement_theta_max 27.856
_cell_measurement_theta_min 0.8563
_cell_volume 1913.3(16)
_computing_cell_refinement SMART
_computing_data_collection 'SMART (Bruker, 2004)'
_computing_data_reduction 'SAINT (Bruker, 2004)'
_computing_molecular_graphics 'DIAMOND (Brandenburg, 1999)'
_computing_publication_material 'PLATON (Spek, 2003)'
_computing_structure_refinement 'SHELXL-97 (Sheldrick, 1997)'
_computing_structure_solution 'SHELXTL (Bruker, 2000)'
_diffrn_ambient_temperature 294(2)
_diffrn_measured_fraction_theta_full 0.999
_diffrn_measured_fraction_theta_max 0.933
_diffrn_measurement_device_type 'Bruker SMART CCD area-detector diffractometer'
_diffrn_measurement_method '\f and \w scans'
_diffrn_radiation_monochromator graphite
_diffrn_radiation_source 'fine-focus sealed tube'
_diffrn_radiation_type MoK\a
_diffrn_radiation_wavelength 0.71073
_diffrn_reflns_av_R_equivalents 0.0559
_diffrn_reflns_av_sigmaI/netI 0.0403
_diffrn_reflns_limit_h_max 26
_diffrn_reflns_limit_h_min -25
_diffrn_reflns_limit_k_max 12
_diffrn_reflns_limit_k_min -13
_diffrn_reflns_limit_l_max 13
_diffrn_reflns_limit_l_min -13
_diffrn_reflns_number 20498
_diffrn_reflns_reduction_process ' ?'
_diffrn_reflns_theta_full 25.00
_diffrn_reflns_theta_max 28.62
_diffrn_reflns_theta_min 2.12
_exptl_absorpt_coefficient_mu 3.847
_exptl_absorpt_correction_T_max 0.562
_exptl_absorpt_correction_T_min 0.413
_exptl_absorpt_correction_type multi-scan
_exptl_absorpt_process_details '(SADABS; Sheldrick, 1996)'
_exptl_crystal_colour colorless
_exptl_crystal_density_diffrn 2.943
_exptl_crystal_density_method 'Not Measured'
_exptl_crystal_description block
_exptl_crystal_F_000 1632
_exptl_crystal_size_max 0.30
_exptl_crystal_size_mid 0.20
_exptl_crystal_size_min 0.15
_refine_diff_density_max 1.899
_refine_diff_density_min -1.571
_refine_ls_extinction_method none
_refine_ls_goodness_of_fit_ref 1.108
_refine_ls_hydrogen_treatment constr
_refine_ls_matrix_type full
_refine_ls_number_parameters 343
_refine_ls_number_reflns 4575
_refine_ls_number_restraints 0
_refine_ls_restrained_S_all 1.108
_refine_ls_R_factor_all 0.0429
_refine_ls_R_factor_gt 0.0382
_refine_ls_shift/su_max 0.001
_refine_ls_shift/su_mean 0.000
_refine_ls_structure_factor_coef Fsqd
_refine_ls_weighting_details 'calc w=1/[\s^2^(Fo^2^)+(0.0542P)^2^+4.2876P] where P=(Fo^2^+2Fc^2^)/3'
_refine_ls_weighting_scheme calc
_refine_ls_wR_factor_gt 0.0990
_refine_ls_wR_factor_ref 0.1016
_reflns_number_gt 4148
_reflns_number_total 4575
_reflns_threshold_expression I>2\s(I)
_cod_data_source_file hk2149.cif
_cod_data_source_block I
_cod_original_cell_volume 1913.4(15)
_cod_original_sg_symbol_H-M 'P 21/c'
_cod_original_formula_sum 'Cd3 H18 N2 O21 S4 '
_cod_database_code 2211063
_cod_database_fobs_code 2211063

loop_
_symmetry_equiv_pos_as_xyz
'x, y, z'
'-x, y+1/2, -z+1/2'
'-x, -y, -z'
'x, -y-1/2, z-1/2'

loop_
_atom_site_type_symbol
_atom_site_label
_atom_site_fract_x
_atom_site_fract_y
_atom_site_fract_z
_atom_site_U_iso_or_equiv
_atom_site_adp_type
_atom_site_calc_flag
_atom_site_occupancy
Cd Cd1 0.343148(18) 0.36158(3) 0.44652(3) 0.01984(10) Uani d 1
Cd Cd2 0.324128(18) 0.65359(3) 0.17267(3) 0.01958(10) Uani d 1
Cd Cd3 0.059836(18) 0.71717(3) 0.44325(3) 0.02135(11) Uani d 1
S S1 0.25118(6) 0.16060(10) 0.61290(11) 0.0182(2) Uani d 1
S S2 0.23205(6) 0.64398(10) 0.43212(11) 0.0147(2) Uani d 1
S S3 0.43574(6) 0.91780(12) 0.18731(11) 0.0204(2) Uani d 1
S S4 0.06202(6) 0.97405(11) 0.21515(11) 0.0193(2) Uani d 1
O O1 0.24434(18) 0.0117(3) 0.6138(4) 0.0274(8) Uani d 1
O O2 0.3079(2) 0.2057(4) 0.7243(4) 0.0311(8) Uani d 1
O O3 0.1850(2) 0.2220(4) 0.6230(4) 0.0364(9) Uani d 1
O O4 0.2693(2) 0.2016(3) 0.4838(3) 0.0280(8) Uani d 1
O O5 0.25061(19) 0.4994(3) 0.4482(4) 0.0293(8) Uani d 1
O O6 0.24031(19) 0.7071(4) 0.5666(3) 0.0250(7) Uani d 1
O O7 0.15821(18) 0.6534(4) 0.3618(4) 0.0264(8) Uani d 1
O O8 0.27675(19) 0.7151(3) 0.3548(4) 0.0250(7) Uani d 1
O O9 0.3921(2) 0.8329(4) 0.2571(4) 0.0342(9) Uani d 1
O O10 0.50218(19) 0.9437(5) 0.2806(4) 0.0385(10) Uani d 1
O O11 0.4471(2) 0.8465(4) 0.0644(4) 0.0329(9) Uani d 1
O O12 0.3994(2) 1.0471(4) 0.1485(4) 0.0395(10) Uani d 1
O O13 0.0358(2) 0.8408(4) 0.2473(4) 0.0325(9) Uani d 1
O O14 0.0046(2) 1.0714(5) 0.2073(4) 0.0462(11) Uani d 1
O O15 0.0837(2) 0.9635(4) 0.0848(4) 0.0355(9) Uani d 1
O O16 0.1200(2) 1.0171(5) 0.3224(4) 0.0403(10) Uani d 1
O O17W 0.4288(2) 0.2086(4) 0.4279(6) 0.0555(14) Uani d 1
O O18W 0.39831(17) 0.5272(3) 0.3376(3) 0.0212(7) Uani d 1
O O19W 0.3813(2) 0.5676(4) 0.0171(4) 0.0335(9) Uani d 1
O O20W 0.11189(19) 0.8854(4) 0.5834(4) 0.0294(8) Uani d 1
O O21W -0.0348(2) 0.8281(5) 0.5001(5) 0.0432(10) Uani d 1
N N1 0.2530(3) 1.0073(4) 0.2698(5) 0.0305(9) Uani d 1
N N2 0.1210(3) 0.1580(5) 0.8520(6) 0.0372(11) Uani d 1
H H1 0.2183 1.0123 0.3090 0.046 Uiso d 1
H H2 0.2580 1.0787 0.2239 0.046 Uiso d 1
H H3 0.2584 0.9242 0.2485 0.046 Uiso d 1
H H4 0.2797 1.0216 0.3477 0.046 Uiso d 1
H H5 0.0918 0.1369 0.7788 0.056 Uiso d 1
H H6 0.1412 0.1935 0.7924 0.056 Uiso d 1
H H7 0.1479 0.0889 0.8556 0.056 Uiso d 1
H H8 0.1363 0.2059 0.9233 0.056 Uiso d 1
H H17A 0.4689 0.2323 0.4591 0.084 Uiso d 1
H H17B 0.4379 0.2188 0.5106 0.084 Uiso d 1
H H18A 0.4222 0.5779 0.3929 0.032 Uiso d 1
H H18B 0.4300 0.4983 0.3042 0.032 Uiso d 1
H H19A 0.3951 0.6171 -0.0370 0.053 Uiso d 1
H H19B 0.4119 0.5124 0.0461 0.053 Uiso d 1
H H20A 0.1490 0.9025 0.5623 0.045 Uiso d 1
H H20B 0.1332 0.8553 0.6563 0.045 Uiso d 1
H H21A -0.0447 0.8687 0.4276 0.067 Uiso d 1
H H21B -0.0425 0.8495 0.5742 0.067 Uiso d 1

loop_
_atom_site_aniso_label
_atom_site_aniso_U_11
_atom_site_aniso_U_22
_atom_site_aniso_U_33
_atom_site_aniso_U_12
_atom_site_aniso_U_13
_atom_site_aniso_U_23
Cd1 0.02286(19) 0.01547(17) 0.02107(19) -0.00013(12) 0.00431(13) -0.00026(11)
Cd2 0.02221(19) 0.01520(17) 0.02083(19) 0.00141(12) 0.00335(13) -0.00083(11)
Cd3 0.02472(19) 0.01753(18) 0.02210(18) 0.00201(12) 0.00558(13) -0.00011(12)
S1 0.0241(6) 0.0131(5) 0.0183(5) 0.0013(4) 0.0063(4) 0.0022(4)
S2 0.0163(5) 0.0121(5) 0.0158(5) 0.0003(4) 0.0034(4) 0.0001(4)
S3 0.0185(5) 0.0225(5) 0.0197(5) -0.0023(4) 0.0032(4) 0.0034(4)
S4 0.0253(6) 0.0136(5) 0.0198(5) 0.0019(4) 0.0064(4) 0.0007(4)
O1 0.0248(18) 0.0139(15) 0.042(2) -0.0021(13) 0.0029(15) 0.0090(14)
O2 0.041(2) 0.0295(19) 0.0196(17) -0.0076(16) -0.0011(15) 0.0011(14)
O3 0.033(2) 0.035(2) 0.043(2) 0.0115(17) 0.0127(18) 0.0025(17)
O4 0.047(2) 0.0217(17) 0.0177(16) -0.0090(16) 0.0132(15) 0.0002(13)
O5 0.0310(19) 0.0150(16) 0.043(2) 0.0048(14) 0.0111(16) 0.0017(15)
O6 0.0312(18) 0.0261(17) 0.0185(16) -0.0079(14) 0.0070(14) -0.0037(13)
O7 0.0204(17) 0.035(2) 0.0230(18) 0.0066(14) 0.0023(14) -0.0016(14)
O8 0.0320(19) 0.0208(17) 0.0259(17) -0.0016(14) 0.0145(15) 0.0012(13)
O9 0.039(2) 0.034(2) 0.033(2) -0.0187(17) 0.0165(17) -0.0044(16)
O10 0.0227(19) 0.062(3) 0.028(2) -0.0122(18) -0.0009(15) 0.0076(19)
O11 0.039(2) 0.036(2) 0.026(2) 0.0109(16) 0.0095(16) 0.0039(15)
O12 0.061(3) 0.028(2) 0.0253(19) 0.0162(19) -0.0003(18) 0.0038(16)
O13 0.043(2) 0.0214(18) 0.030(2) -0.0059(15) 0.0004(17) 0.0088(14)
O14 0.059(3) 0.042(2) 0.039(2) 0.034(2) 0.012(2) 0.0089(19)
O15 0.050(2) 0.031(2) 0.033(2) -0.0101(17) 0.0243(18) -0.0102(16)
O16 0.039(2) 0.048(2) 0.032(2) -0.0153(19) 0.0023(17) -0.0100(18)
O17W 0.031(2) 0.029(2) 0.108(4) 0.0081(18) 0.019(3) 0.005(2)
O18W 0.0209(16) 0.0197(16) 0.0231(16) 0.0024(13) 0.0044(13) 0.0006(13)
O19W 0.048(2) 0.0278(19) 0.0301(19) 0.0090(17) 0.0191(17) 0.0038(15)
O20W 0.0298(19) 0.0319(19) 0.0275(19) -0.0070(16) 0.0080(15) -0.0030(15)
O21W 0.036(2) 0.048(3) 0.050(3) 0.0092(19) 0.020(2) -0.002(2)
N1 0.039(3) 0.022(2) 0.030(2) 0.0029(19) 0.0073(19) -0.0032(17)
N2 0.031(3) 0.032(2) 0.049(3) 0.0028(19) 0.009(2) 0.002(2)

loop_
_atom_type_symbol
_atom_type_description
_atom_type_scat_dispersion_real
_atom_type_scat_dispersion_imag
_atom_type_scat_source
S S 0.1246 0.1234 'International Tables Vol C Tables 4.2.6.8 and 6.1.1.4'
O O 0.0106 0.0060 'International Tables Vol C Tables 4.2.6.8 and 6.1.1.4'
N N 0.0061 0.0033 'International Tables Vol C Tables 4.2.6.8 and 6.1.1.4'
Cd Cd -0.8075 1.2024 'International Tables Vol C Tables 4.2.6.8 and 6.1.1.4'
H H 0.0000 0.0000 'International Tables Vol C Tables 4.2.6.8 and 6.1.1.4'

loop_
_geom_angle_atom_site_label_1
_geom_angle_atom_site_label_2
_geom_angle_atom_site_label_3
_geom_angle_site_symmetry_1
_geom_angle_site_symmetry_3
_geom_angle
O4 Cd1 O5 . . 82.61(14)
O4 Cd1 O12 . 4_576 109.92(14)
O5 Cd1 O12 . 4_576 89.82(16)
O4 Cd1 O2 . 4_565 83.40(14)
O5 Cd1 O2 . 4_565 95.83(14)
O12 Cd1 O2 4_576 4_565 166.15(15)
O4 Cd1 O17W . . 93.64(16)
O5 Cd1 O17W . . 173.90(17)
O12 Cd1 O17W 4_576 . 96.00(19)
O2 Cd1 O17W 4_565 . 78.91(18)
O4 Cd1 O18W . . 161.69(13)
O5 Cd1 O18W . . 92.06(12)
O12 Cd1 O18W 4_576 . 87.48(13)
O2 Cd1 O18W 4_565 . 79.71(13)
O17W Cd1 O18W . . 90.05(15)
O6 Cd2 O1 4_575 4_565 85.21(14)
O6 Cd2 O9 4_575 . 90.96(15)
O1 Cd2 O9 4_565 . 169.73(14)
O6 Cd2 O19W 4_575 . 108.76(13)
O1 Cd2 O19W 4_565 . 88.04(14)
O9 Cd2 O19W . . 102.22(15)
O6 Cd2 O8 4_575 . 80.66(13)
O1 Cd2 O8 4_565 . 91.41(13)
O9 Cd2 O8 . . 78.55(13)
O19W Cd2 O8 . . 170.48(13)
O6 Cd2 O18W 4_575 . 163.24(12)
O1 Cd2 O18W 4_565 . 95.60(13)
O9 Cd2 O18W . . 85.34(14)
O19W Cd2 O18W . . 88.00(13)
O8 Cd2 O18W . . 82.59(13)
O15 Cd3 O14 4_576 2_545 86.25(17)
O15 Cd3 O20W 4_576 . 100.16(15)
O14 Cd3 O20W 2_545 . 171.68(17)
O15 Cd3 O13 4_576 . 160.14(14)
O14 Cd3 O13 2_545 . 77.07(15)
O20W Cd3 O13 . . 97.52(14)
O15 Cd3 O21W 4_576 . 106.58(15)
O14 Cd3 O21W 2_545 . 95.64(18)
O20W Cd3 O21W . . 77.53(16)
O13 Cd3 O21W . . 85.98(17)
O15 Cd3 O7 4_576 . 86.08(13)
O14 Cd3 O7 2_545 . 89.01(16)
O20W Cd3 O7 . . 96.66(13)
O13 Cd3 O7 . . 82.96(14)
O21W Cd3 O7 . . 166.74(15)
O3 S1 O4 . . 109.3(2)
O3 S1 O2 . . 111.4(2)
O4 S1 O2 . . 107.7(2)
O3 S1 O1 . . 109.2(2)
O4 S1 O1 . . 108.5(2)
O2 S1 O1 . . 110.5(2)
O6 S2 O8 . . 108.9(2)
O6 S2 O5 . . 109.4(2)
O8 S2 O5 . . 111.0(2)
O6 S2 O7 . . 108.8(2)
O8 S2 O7 . . 110.7(2)
O5 S2 O7 . . 108.0(2)
O10 S3 O12 . . 109.7(3)
O10 S3 O9 . . 108.9(2)
O12 S3 O9 . . 108.6(3)
O10 S3 O11 . . 110.4(2)
O12 S3 O11 . . 109.8(2)
O9 S3 O11 . . 109.4(2)
O16 S4 O15 . . 110.8(3)
O16 S4 O14 . . 108.7(3)
O15 S4 O14 . . 111.2(3)
O16 S4 O13 . . 110.6(2)
O15 S4 O13 . . 108.3(2)
O14 S4 O13 . . 107.2(3)
S1 O1 Cd2 . 4_566 131.5(2)
S1 O2 Cd1 . 4_566 132.8(2)
S1 O4 Cd1 . . 129.0(2)
S2 O5 Cd1 . . 139.3(2)
S2 O6 Cd2 . 4_576 128.9(2)
S2 O7 Cd3 . . 130.5(2)
S2 O8 Cd2 . . 133.0(2)
S3 O9 Cd2 . . 128.2(2)
S3 O12 Cd1 . 4_575 134.0(2)
S4 O13 Cd3 . . 130.4(2)
S4 O14 Cd3 . 2 139.8(3)
S4 O15 Cd3 . 4_575 123.9(2)
Cd2 O18W Cd1 . . 114.99(14)

loop_
_geom_bond_atom_site_label_1
_geom_bond_atom_site_label_2
_geom_bond_site_symmetry_2
_geom_bond_distance
_geom_bond_publ_flag
Cd1 O4 . 2.231(4) yes
Cd1 O5 . 2.276(4) yes
Cd1 O12 4_576 2.288(4) yes
Cd1 O2 4_565 2.298(4) yes
Cd1 O17W . 2.300(4) yes
Cd1 O18W . 2.357(3) yes
Cd2 O6 4_575 2.240(3) yes
Cd2 O1 4_565 2.256(3) yes
Cd2 O9 . 2.273(4) yes
Cd2 O19W . 2.276(4) yes
Cd2 O8 . 2.307(3) yes
Cd2 O18W . 2.331(3) yes
Cd3 O15 4_576 2.270(4) yes
Cd3 O14 2_545 2.274(4) yes
Cd3 O20W . 2.279(4) yes
Cd3 O13 . 2.284(4) yes
Cd3 O21W . 2.333(4) yes
Cd3 O7 . 2.342(4) yes
S1 O3 . 1.460(4) yes
S1 O4 . 1.476(3) yes
S1 O2 . 1.476(4) yes
S1 O1 . 1.476(3) yes
S2 O6 . 1.469(3) yes
S2 O8 . 1.470(3) yes
S2 O5 . 1.474(3) yes
S2 O7 . 1.480(4) yes
S3 O10 . 1.464(4) yes
S3 O12 . 1.475(4) yes
S3 O9 . 1.480(4) yes
S3 O11 . 1.481(4) yes
S4 O16 . 1.460(4) yes
S4 O15 . 1.467(4) yes
S4 O14 . 1.473(4) yes
S4 O13 . 1.474(4) yes
O1 Cd2 4_566 2.256(3) ?
O2 Cd1 4_566 2.298(4) ?
O6 Cd2 4_576 2.240(3) ?
O12 Cd1 4_575 2.288(4) ?
O14 Cd3 2 2.274(4) ?
O15 Cd3 4_575 2.270(4) ?

loop_
_geom_hbond_atom_site_label_D
_geom_hbond_atom_site_label_H
_geom_hbond_atom_site_label_A
_geom_hbond_site_symmetry_A
_geom_hbond_distance_DH
_geom_hbond_distance_HA
_geom_hbond_distance_DA
_geom_hbond_angle_DHA
_geom_hbond_publ_flag
N1 H1 O16 . 0.8600 1.9700 2.779(7) 157.00 yes
N1 H2 O2 4_575 0.8600 2.3400 3.100(6) 147.00 yes
N1 H2 O3 4_575 0.8600 2.5200 3.208(6) 138.00 yes
N1 H3 O8 . 0.8600 2.3200 3.017(5) 139.00 yes
N1 H3 O6 4_575 0.8600 2.2100 2.918(6) 139.00 yes
N1 H4 O4 1_565 0.8600 2.2800 2.852(6) 124.00 yes
N1 H4 O19W 4_576 0.8600 2.5000 3.239(7) 144.00 yes
N2 H5 O13 3_566 0.8600 2.4800 3.038(7) 123.00 yes
N2 H6 O3 . 0.8600 2.0900 2.919(7) 163.00 yes
N2 H7 O5 4_566 0.8600 2.2200 2.971(7) 146.00 yes
N2 H7 O7 4_566 0.8600 2.4000 3.157(7) 147.00 yes
N2 H8 O21W 2_546 0.8600 2.5900 2.997(7) 110.00 yes
N2 H8 O3 4_566 0.8600 2.1600 3.001(7) 166.00 yes
O17W H17A O11 2_645 0.8200 2.0500 2.783(6) 148.00 yes
O18W H18A O11 4_576 0.8200 1.8500 2.603(5) 152.00 yes
O18W H18B O10 2_645 0.8200 1.8100 2.628(5) 176.00 yes
O19W H19A O9 4_575 0.8200 2.1200 2.847(6) 148.00 yes
O19W H19B O10 2_645 0.8200 2.2600 2.991(6) 148.00 yes
O19W H19B O17W 4_565 0.8200 2.5400 3.076(6) 124.00 yes
O20W H20A O1 1_565 0.8200 2.1300 2.847(5) 146.00 yes
O20W H20B O7 4_576 0.8200 2.0300 2.787(6) 154.00 yes
O21W H21B O16 3_576 0.8200 2.4100 3.098(6) 142.00 yes
O21W H21B O14 3_576 0.8200 2.3100 3.048(7) 151.00 yes
